data_7202225
loop_
_publ_author_name
'Black, Kate'
'Aspinall, Helen C.'
'Jones, Anthony C.'
'Przybylak, Katarzyna'
'Bacsa, John'
'Chalker, Paul R.'
'Taylor, Stephen'
'Zhao, Ce Zhou'
'Elliott, Simon D.'
'Zydor, Aleksandra'
'Heys, Peter N.'

_publ_section_title
;
 Deposition of ZrO2 and HfO2 thin films by liquid injection MOCVD and
 ALD using ansa-metallocene zirconium and hafnium precursors
;
_journal_issue 38
_journal_name_full 'Journal of Materials Chemistry'
_journal_page_first 4561
_journal_paper_doi 10.1039/b807205a
_journal_volume 18
_journal_year 2008
_chemical_formula_sum 'C15 H20 O Zr'
_chemical_formula_weight 307.53
_chemical_name_common KP23
_chemical_name_systematic
;
?
;
_space_group_IT_number 14
_symmetry_cell_setting monoclinic
_symmetry_Int_Tables_number 14
_symmetry_space_group_name_Hall '-P 2yn'
_symmetry_space_group_name_H-M 'P 1 21/n 1'
_atom_sites_solution_hydrogens geom
_atom_sites_solution_primary direct
_atom_sites_solution_secondary difmap
_audit_creation_method SHELXL-97
_cell_angle_alpha 90.00
_cell_angle_beta 91.546(2)
_cell_angle_gamma 90.00
_cell_formula_units_Z 4
_cell_length_a 7.6566(7)
_cell_length_b 14.2184(13)
_cell_length_c 12.4639(11)
_cell_measurement_reflns_used 7434
_cell_measurement_temperature 100(2)
_cell_measurement_theta_max 27.47
_cell_measurement_theta_min 0.93
_cell_volume 1356.4(2)
_computing_cell_refinement 'SAINT v6.45a (Bruker, 2005)'
_computing_data_collection 'SMART v.5.632 (Bruker, 2005)'
_computing_data_reduction 'SAINT v6.45a (Bruker, 2005)'
_computing_structure_refinement 'SHELXL-97 (Sheldrick, 1997)'
_computing_structure_solution 'SHELXS-97 (Sheldrick, 1990)'
_diffrn_ambient_temperature 100(2)
_diffrn_measured_fraction_theta_full 0.933
_diffrn_measured_fraction_theta_max 0.933
_diffrn_measurement_device_type 'Bruker D8 diffractometer with APEX detector'
_diffrn_measurement_method '\w scans with a narrow frame width'
_diffrn_radiation_monochromator graphite
_diffrn_radiation_source 'fine-focus sealed tube'
_diffrn_radiation_type MoK\a
_diffrn_radiation_wavelength 0.71073
_diffrn_reflns_av_R_equivalents 0.0111
_diffrn_reflns_av_sigmaI/netI 0.0152
_diffrn_reflns_limit_h_max 9
_diffrn_reflns_limit_h_min -9
_diffrn_reflns_limit_k_max 15
_diffrn_reflns_limit_k_min -17
_diffrn_reflns_limit_l_max 8
_diffrn_reflns_limit_l_min -15
_diffrn_reflns_number 7252
_diffrn_reflns_theta_full 27.46
_diffrn_reflns_theta_max 27.46
_diffrn_reflns_theta_min 2.17
_exptl_absorpt_coefficient_mu 0.793
_exptl_absorpt_correction_T_max 0.7969
_exptl_absorpt_correction_T_min 0.6927
_exptl_absorpt_correction_type multi-scan
_exptl_absorpt_process_details 'SADABS-2007/4 (Sheldrick, 2007)'
_exptl_crystal_colour colourless
_exptl_crystal_density_diffrn 1.506
_exptl_crystal_density_method 'not measured'
_exptl_crystal_description prism
_exptl_crystal_F_000 632
_exptl_crystal_size_max 0.50
_exptl_crystal_size_mid 0.40
_exptl_crystal_size_min 0.30
_refine_diff_density_max 0.389
_refine_diff_density_min -0.229
_refine_diff_density_rms 0.058
_refine_ls_extinction_method none
_refine_ls_goodness_of_fit_ref 1.064
_refine_ls_hydrogen_treatment refall
_refine_ls_matrix_type full
_refine_ls_number_parameters 234
_refine_ls_number_reflns 2892
_refine_ls_number_restraints 0
_refine_ls_restrained_S_all 1.064
_refine_ls_R_factor_all 0.0208
_refine_ls_R_factor_gt 0.0190
_refine_ls_shift/su_max 0.001
_refine_ls_shift/su_mean 0.000
_refine_ls_structure_factor_coef Fsqd
_refine_ls_weighting_details 'calc w=1/[\s^2^(Fo^2^)+(0.0277P)^2^+0.6236P] where P=(Fo^2^+2Fc^2^)/3'
_refine_ls_weighting_scheme calc
_refine_ls_wR_factor_gt 0.0486
_refine_ls_wR_factor_ref 0.0496
_reflns_number_gt 2706
_reflns_number_total 2892
_reflns_threshold_expression >2sigma(I)
_cod_data_source_file b807205a.txt
_cod_data_source_block KP23
_cod_depositor_comments
;
The following automatic conversions were performed:
'_symmetry_cell_setting' value 'Monoclinic' changed to 'monoclinic'
according to '/home/saulius/struct/CIF-dictionaries/cif_core.dic'
dictionary named 'cif_core.dic' version 2.4.1 from 2010-06-29.

Automatic conversion script
Id: cif_fix_enum 1527 2010-12-29 10:47:43Z saulius 
;
_cod_original_sg_symbol_H-M 'P 21/n'
_cod_database_code 7202225

loop_
_symmetry_equiv_pos_as_xyz
'x, y, z'
'-x+1/2, y+1/2, -z+1/2'
'-x, -y, -z'
'x-1/2, -y-1/2, z-1/2'

loop_
_atom_site_aniso_label
_atom_site_aniso_U_11
_atom_site_aniso_U_22
_atom_site_aniso_U_33
_atom_site_aniso_U_23
_atom_site_aniso_U_13
_atom_site_aniso_U_12
Zr1 0.0126(1) 0.0127(1) 0.0141(1) 0.0001(1) -0.0005(1) 0.0007(1)
O1 0.0214(5) 0.0170(5) 0.0211(5) -0.0033(4) 0.0004(4) 0.0046(4)
C1 0.0164(7) 0.0287(8) 0.0276(9) -0.0002(7) 0.0011(6) -0.0006(6)
C2 0.0436(11) 0.0254(9) 0.0317(10) 0.0006(8) 0.0092(8) 0.0165(8)
C3 0.0213(7) 0.0107(6) 0.0175(7) 0.0007(5) -0.0012(6) -0.0008(5)
C4 0.0200(7) 0.0134(7) 0.0223(8) 0.0008(6) 0.0006(6) 0.0039(6)
C5 0.0227(8) 0.0156(7) 0.0233(8) 0.0041(6) -0.0072(6) 0.0011(6)
C6 0.0284(8) 0.0180(7) 0.0140(7) 0.0025(6) -0.0001(6) -0.0032(6)
C7 0.0192(7) 0.0168(7) 0.0179(7) 0.0024(6) 0.0021(6) -0.0025(5)
C8 0.0217(7) 0.0166(7) 0.0158(7) -0.0008(6) -0.0019(5) -0.0002(5)
C9 0.0237(8) 0.0199(8) 0.0255(8) 0.0025(7) -0.0072(7) -0.0044(6)
C10 0.0390(10) 0.0215(8) 0.0204(8) -0.0048(7) -0.0004(7) 0.0020(7)
C11 0.0200(7) 0.0188(7) 0.0125(7) 0.0002(6) -0.0034(5) 0.0003(6)
C12 0.0221(8) 0.0246(8) 0.0149(7) 0.0015(6) 0.0022(6) 0.0014(6)
C13 0.0238(8) 0.0249(8) 0.0176(7) 0.0070(6) -0.0014(6) -0.0053(6)
C14 0.0248(8) 0.0166(7) 0.0196(7) 0.0036(6) -0.0073(6) -0.0001(6)
C15 0.0161(7) 0.0192(7) 0.0169(7) 0.0023(6) -0.0044(6) 0.0010(6)

loop_
_atom_site_label
_atom_site_type_symbol
_atom_site_thermal_displace_type
_atom_site_fract_x
_atom_site_fract_y
_atom_site_fract_z
_atom_site_occupancy
_atom_site_U_iso_or_equiv
_atom_site_calc_flag
_atom_site_refinement_flags
Zr1 Zr Uani 0.14329(2) 0.70675(1) 0.45735(1) 1.000 0.0131(1) . .
O1 O Uani 0.20966(14) 0.60858(7) 0.35953(9) 1.000 0.0198(3) . .
C1 C Uani -0.1504(2) 0.68073(13) 0.46391(15) 1.000 0.0242(5) . .
C2 C Uani 0.3098(3) 0.53426(13) 0.32172(17) 1.000 0.0334(6) . .
C3 C Uani 0.26127(19) 0.86968(9) 0.47686(12) 1.000 0.0165(4) . .
C4 C Uani 0.0808(2) 0.88194(10) 0.45587(13) 1.000 0.0186(4) . .
C5 C Uani 0.0410(2) 0.85226(10) 0.34906(13) 1.000 0.0207(4) . .
C6 C Uani 0.1964(2) 0.82206(11) 0.30368(12) 1.000 0.0202(4) . .
C7 C Uani 0.3325(2) 0.83076(10) 0.38219(12) 1.000 0.0179(4) . .
C8 C Uani 0.3490(2) 0.86438(10) 0.58899(12) 1.000 0.0181(4) . .
C9 C Uani 0.5467(2) 0.87812(12) 0.58503(14) 1.000 0.0232(5) . .
C10 C Uani 0.2739(3) 0.93669(12) 0.66559(14) 1.000 0.0270(5) . .
C11 C Uani 0.30246(19) 0.76343(11) 0.62107(11) 1.000 0.0172(4) . .
C12 C Uani 0.1385(2) 0.73412(12) 0.65791(12) 1.000 0.0205(4) . .
C13 C Uani 0.1263(2) 0.63501(12) 0.64754(12) 1.000 0.0221(4) . .
C14 C Uani 0.2811(2) 0.60258(11) 0.60399(13) 1.000 0.0205(4) . .
C15 C Uani 0.3899(2) 0.68120(11) 0.58538(12) 1.000 0.0175(4) . .
H1A H Uiso -0.198(3) 0.7156(14) 0.5185(19) 1.000 0.038(6) . .
H1B H Uiso -0.214(3) 0.6952(13) 0.3960(18) 1.000 0.030(5) . .
H1C H Uiso -0.169(3) 0.6135(16) 0.4811(17) 1.000 0.038(6) . .
H2 H Uiso 0.600(3) 0.8366(14) 0.5346(16) 1.000 0.027(5) . .
H2A H Uiso 0.419(4) 0.554(2) 0.307(2) 1.000 0.073(9) . .
H2B H Uiso 0.263(4) 0.511(2) 0.257(2) 1.000 0.075(9) . .
H2C H Uiso 0.322(3) 0.4870(17) 0.373(2) 1.000 0.052(7) . .
H4 H Uiso 0.005(3) 0.9031(13) 0.5058(16) 1.000 0.024(5) . .
H5 H Uiso -0.068(2) 0.8539(12) 0.3160(15) 1.000 0.021(4) . .
H6 H Uiso 0.203(3) 0.7976(12) 0.2343(18) 1.000 0.024(5) . .
H7 H Uiso 0.451(3) 0.8131(13) 0.3727(15) 1.000 0.022(5) . .
H9A H Uiso 0.571(3) 0.9410(15) 0.5649(15) 1.000 0.029(5) . .
H10A H Uiso 0.326(3) 0.9288(14) 0.7355(17) 1.000 0.033(5) . .
H10B H Uiso 0.306(3) 1.0013(15) 0.6410(17) 1.000 0.036(6) . .
H10C H Uiso 0.150(3) 0.9333(13) 0.6720(15) 1.000 0.026(5) . .
H12 H Uiso 0.056(3) 0.7689(14) 0.6827(17) 1.000 0.027(5) . .
H13 H Uiso 0.030(3) 0.5979(13) 0.6655(15) 1.000 0.026(5) . .
H14 H Uiso 0.309(2) 0.5410(14) 0.5901(15) 1.000 0.024(5) . .
H15 H Uiso 0.500(3) 0.6800(13) 0.5555(15) 1.000 0.021(4) . .
H19 H Uiso 0.595(3) 0.8688(14) 0.6538(17) 1.000 0.029(5) . .

loop_
_atom_type_symbol
_atom_type_description
_atom_type_scat_dispersion_real
_atom_type_scat_dispersion_imag
_atom_type_scat_source
C C 0.0033 0.0016 'International Tables Vol C Tables 4.2.6.8 and 6.1.1.4'
H H 0.0000 0.0000 'International Tables Vol C Tables 4.2.6.8 and 6.1.1.4'
O O 0.0106 0.0060 'International Tables Vol C Tables 4.2.6.8 and 6.1.1.4'
Zr Zr -2.9673 0.5597 'International Tables Vol C Tables 4.2.6.8 and 6.1.1.4'

loop_
_geom_angle_atom_site_label_1
_geom_angle_atom_site_label_2
_geom_angle_atom_site_label_3
_geom_angle
_geom_angle_site_symmetry_1
_geom_angle_site_symmetry_2
_geom_angle_site_symmetry_3
_geom_angle_publ_flag
O1 Zr1 C1 100.47(6) . . . yes
O1 Zr1 C3 129.19(5) . . . yes
O1 Zr1 C4 139.32(5) . . . yes
O1 Zr1 C5 109.31(5) . . . yes
O1 Zr1 C6 86.60(5) . . . yes
O1 Zr1 C7 96.26(5) . . . yes
O1 Zr1 C11 128.46(5) . . . yes
O1 Zr1 C12 138.25(5) . . . yes
O1 Zr1 C13 108.31(5) . . . yes
O1 Zr1 C14 85.53(5) . . . yes
O1 Zr1 C15 95.29(5) . . . yes
C1 Zr1 C3 120.09(6) . . . yes
C1 Zr1 C4 88.49(6) . . . yes
C1 Zr1 C5 82.14(6) . . . yes
C1 Zr1 C6 107.87(6) . . . yes
C1 Zr1 C7 135.60(6) . . . yes
C1 Zr1 C11 119.04(6) . . . yes
C1 Zr1 C12 87.08(6) . . . yes
C1 Zr1 C13 80.17(6) . . . yes
C1 Zr1 C14 105.57(6) . . . yes
C1 Zr1 C15 133.70(6) . . . yes
C3 Zr1 C4 32.54(5) . . . yes
C3 Zr1 C5 53.90(5) . . . yes
C3 Zr1 C6 54.17(5) . . . yes
C3 Zr1 C7 33.27(5) . . . yes
C3 Zr1 C11 56.66(5) . . . yes
C3 Zr1 C12 77.05(5) . . . yes
C3 Zr1 C13 107.68(5) . . . yes
C3 Zr1 C14 109.06(5) . . . yes
C3 Zr1 C15 78.75(5) . . . yes
C4 Zr1 C5 32.25(5) . . . yes
C4 Zr1 C6 53.12(5) . . . yes
C4 Zr1 C7 53.94(5) . . . yes
C4 Zr1 C11 77.03(5) . . . yes
C4 Zr1 C12 81.28(5) . . . yes
C4 Zr1 C13 112.32(5) . . . yes
C4 Zr1 C14 130.39(5) . . . yes
C4 Zr1 C15 106.88(5) . . . yes
C5 Zr1 C6 31.56(5) . . . yes
C5 Zr1 C7 53.48(5) . . . yes
C5 Zr1 C11 107.76(5) . . . yes
C5 Zr1 C12 112.40(5) . . . yes
C5 Zr1 C13 140.66(5) . . . yes
C5 Zr1 C14 162.08(5) . . . yes
C5 Zr1 C15 132.29(5) . . . yes
C6 Zr1 C7 32.55(5) . . . yes
C6 Zr1 C11 108.81(5) . . . yes
C6 Zr1 C12 130.30(5) . . . yes
C6 Zr1 C13 161.85(5) . . . yes
C6 Zr1 C14 146.51(5) . . . yes
C6 Zr1 C15 116.35(5) . . . yes
C7 Zr1 C11 78.52(5) . . . yes
C7 Zr1 C12 106.72(5) . . . yes
C7 Zr1 C13 132.09(5) . . . yes
C7 Zr1 C14 116.57(5) . . . yes
C7 Zr1 C15 84.51(5) . . . yes
C11 Zr1 C12 32.68(5) . . . yes
C11 Zr1 C13 53.89(5) . . . yes
C11 Zr1 C14 54.33(5) . . . yes
C11 Zr1 C15 33.46(5) . . . yes
C12 Zr1 C13 32.14(5) . . . yes
C12 Zr1 C14 53.14(5) . . . yes
C12 Zr1 C15 54.18(5) . . . yes
C13 Zr1 C14 31.46(5) . . . yes
C13 Zr1 C15 53.53(5) . . . yes
C14 Zr1 C15 32.70(5) . . . yes
Zr1 O1 C2 156.57(12) . . . yes
Zr1 C3 C4 75.31(8) . . . yes
Zr1 C3 C7 72.81(8) . . . yes
Zr1 C3 C8 101.03(8) . . . yes
C4 C3 C7 106.82(13) . . . no
C4 C3 C8 125.25(13) . . . no
C7 C3 C8 124.51(13) . . . no
Zr1 C4 C3 72.16(8) . . . yes
Zr1 C4 C5 75.58(8) . . . yes
C3 C4 C5 108.74(13) . . . no
Zr1 C5 C4 72.17(8) . . . yes
Zr1 C5 C6 73.49(9) . . . yes
C4 C5 C6 107.85(13) . . . no
Zr1 C6 C5 74.94(9) . . . yes
Zr1 C6 C7 70.60(8) . . . yes
C5 C6 C7 108.18(13) . . . no
Zr1 C7 C3 73.92(8) . . . yes
Zr1 C7 C6 76.85(9) . . . yes
C3 C7 C6 108.38(13) . . . no
C3 C8 C9 111.93(13) . . . no
C3 C8 C10 111.92(13) . . . no
C3 C8 C11 100.61(11) . . . no
C9 C8 C10 108.92(14) . . . no
C9 C8 C11 111.42(12) . . . no
C10 C8 C11 111.91(13) . . . no
Zr1 C11 C8 101.64(9) . . . yes
Zr1 C11 C12 75.54(9) . . . yes
Zr1 C11 C15 72.62(8) . . . yes
C8 C11 C12 125.16(14) . . . no
C8 C11 C15 124.89(13) . . . no
C12 C11 C15 106.79(14) . . . no
Zr1 C12 C11 71.78(8) . . . yes
Zr1 C12 C13 76.11(9) . . . yes
C11 C12 C13 108.71(14) . . . no
Zr1 C13 C12 71.75(9) . . . yes
Zr1 C13 C14 73.12(9) . . . yes
C12 C13 C14 108.02(14) . . . no
Zr1 C14 C13 75.42(9) . . . yes
Zr1 C14 C15 70.08(9) . . . yes
C13 C14 C15 108.20(14) . . . no
Zr1 C15 C11 73.92(8) . . . yes
Zr1 C15 C14 77.23(9) . . . yes
C11 C15 C14 108.24(13) . . . no
Zr1 C1 H1A 110.4(14) . . . no
Zr1 C1 H1B 113.5(13) . . . no
Zr1 C1 H1C 108.2(13) . . . no
H1A C1 H1B 108.9(19) . . . no
H1A C1 H1C 107.2(18) . . . no
H1B C1 H1C 108.4(17) . . . no
O1 C2 H2A 110.7(18) . . . no
O1 C2 H2B 111.0(18) . . . no
O1 C2 H2C 111.2(15) . . . no
H2A C2 H2B 106(2) . . . no
H2A C2 H2C 107(2) . . . no
H2B C2 H2C 112(2) . . . no
Zr1 C4 H4 116.2(12) . . . no
C3 C4 H4 123.5(14) . . . no
C5 C4 H4 127.7(14) . . . no
Zr1 C5 H5 120.9(11) . . . no
C4 C5 H5 125.5(11) . . . no
C6 C5 H5 126.7(11) . . . no
Zr1 C6 H6 117.9(11) . . . no
C5 C6 H6 123.8(14) . . . no
C7 C6 H6 128.0(14) . . . no
Zr1 C7 H7 115.3(11) . . . no
C3 C7 H7 126.4(11) . . . no
C6 C7 H7 125.3(11) . . . no
C8 C9 H2 112.4(13) . . . no
C8 C9 H9A 109.3(14) . . . no
C8 C9 H19 108.7(14) . . . no
H2 C9 H9A 108.4(17) . . . no
H2 C9 H19 110.4(18) . . . no
H9A C9 H19 107.5(17) . . . no
C8 C10 H10A 109.7(13) . . . no
C8 C10 H10B 109.1(13) . . . no
C8 C10 H10C 114.2(11) . . . no
H10A C10 H10B 106.7(18) . . . no
H10A C10 H10C 108.0(18) . . . no
H10B C10 H10C 108.9(17) . . . no
Zr1 C12 H12 118.1(14) . . . no
C11 C12 H12 127.7(14) . . . no
C13 C12 H12 123.6(14) . . . no
Zr1 C13 H13 120.0(12) . . . no
C12 C13 H13 126.0(12) . . . no
C14 C13 H13 126.0(12) . . . no
Zr1 C14 H14 120.7(12) . . . no
C13 C14 H14 126.3(10) . . . no
C15 C14 H14 125.5(10) . . . no
Zr1 C15 H15 115.5(12) . . . no
C11 C15 H15 125.3(12) . . . no
C14 C15 H15 126.4(11) . . . no

loop_
_geom_bond_atom_site_label_1
_geom_bond_atom_site_label_2
_geom_bond_distance
_geom_bond_site_symmetry_1
_geom_bond_site_symmetry_2
_geom_bond_publ_flag
Zr1 O1 1.9305(11) . . yes
Zr1 C1 2.2825(16) . . yes
Zr1 C3 2.4960(13) . . yes
Zr1 C4 2.5364(15) . . yes
Zr1 C5 2.5804(15) . . yes
Zr1 C6 2.5620(15) . . yes
Zr1 C7 2.4816(15) . . yes
Zr1 C11 2.4828(14) . . yes
Zr1 C12 2.5311(15) . . yes
Zr1 C13 2.5871(16) . . yes
Zr1 C14 2.5581(16) . . yes
Zr1 C15 2.4660(15) . . yes
O1 C2 1.395(2) . . yes
C3 C4 1.410(2) . . no
C3 C7 1.425(2) . . no
C3 C8 1.536(2) . . no
C4 C5 1.422(2) . . no
C5 C6 1.399(2) . . no
C6 C7 1.416(2) . . no
C8 C9 1.528(2) . . no
C8 C10 1.526(2) . . no
C8 C11 1.535(2) . . no
C11 C12 1.411(2) . . no
C11 C15 1.425(2) . . no
C12 C13 1.418(2) . . no
C13 C14 1.395(2) . . no
C14 C15 1.417(2) . . no
C1 H1A 0.93(2) . . no
C1 H1B 0.99(2) . . no
C1 H1C 0.99(2) . . no
C2 H2A 0.91(3) . . no
C2 H2B 0.93(3) . . no
C2 H2C 0.93(2) . . no
C4 H4 0.91(2) . . no
C5 H5 0.921(16) . . no
C6 H6 0.94(2) . . no
C7 H7 0.95(2) . . no
C9 H2 0.96(2) . . no
C9 H9A 0.95(2) . . no
C9 H19 0.93(2) . . no
C10 H10A 0.96(2) . . no
C10 H10B 1.00(2) . . no
C10 H10C 0.96(2) . . no
C12 H12 0.87(2) . . no
C13 H13 0.94(2) . . no
C14 H14 0.92(2) . . no
C15 H15 0.93(2) . . no

loop_
_geom_torsion_atom_site_label_1
_geom_torsion_atom_site_label_2
_geom_torsion_atom_site_label_3
_geom_torsion_atom_site_label_4
_geom_torsion
_geom_torsion_site_symmetry_1
_geom_torsion_site_symmetry_2
_geom_torsion_site_symmetry_3
_geom_torsion_site_symmetry_4
_geom_torsion_publ_flag
C1 Zr1 O1 C2 -134.4(3) . . . . no
C3 Zr1 O1 C2 81.7(3) . . . . no
C4 Zr1 O1 C2 125.6(3) . . . . no
C5 Zr1 O1 C2 140.4(3) . . . . no
C6 Zr1 O1 C2 118.1(3) . . . . no
C7 Zr1 O1 C2 86.9(3) . . . . no
C11 Zr1 O1 C2 6.6(3) . . . . no
C12 Zr1 O1 C2 -37.0(3) . . . . no
C13 Zr1 O1 C2 -51.4(3) . . . . no
C14 Zr1 O1 C2 -29.4(3) . . . . no
C15 Zr1 O1 C2 1.9(3) . . . . no
O1 Zr1 C3 C4 122.77(9) . . . . no
O1 Zr1 C3 C7 9.55(11) . . . . no
O1 Zr1 C3 C8 -113.40(9) . . . . no
C1 Zr1 C3 C4 -15.25(11) . . . . no
C1 Zr1 C3 C7 -128.47(9) . . . . no
C1 Zr1 C3 C8 108.58(10) . . . . no
C4 Zr1 C3 C7 -113.22(13) . . . . no
C4 Zr1 C3 C8 123.83(14) . . . . no
C5 Zr1 C3 C4 36.58(9) . . . . no
C5 Zr1 C3 C7 -76.64(9) . . . . no
C5 Zr1 C3 C8 160.41(11) . . . . no
C6 Zr1 C3 C4 75.85(10) . . . . no
C6 Zr1 C3 C7 -37.37(8) . . . . no
C6 Zr1 C3 C8 -160.32(11) . . . . no
C7 Zr1 C3 C4 113.22(13) . . . . no
C7 Zr1 C3 C8 -122.95(13) . . . . no
C11 Zr1 C3 C4 -122.13(10) . . . . no
C11 Zr1 C3 C7 124.66(10) . . . . no
C11 Zr1 C3 C8 1.70(8) . . . . no
C12 Zr1 C3 C4 -94.09(9) . . . . no
C12 Zr1 C3 C7 152.70(9) . . . . no
C12 Zr1 C3 C8 29.74(9) . . . . no
C13 Zr1 C3 C4 -103.97(9) . . . . no
C13 Zr1 C3 C7 142.81(8) . . . . no
C13 Zr1 C3 C8 19.86(10) . . . . no
C14 Zr1 C3 C4 -137.14(9) . . . . no
C14 Zr1 C3 C7 109.64(9) . . . . no
C14 Zr1 C3 C8 -13.31(10) . . . . no
C15 Zr1 C3 C4 -149.58(10) . . . . no
C15 Zr1 C3 C7 97.20(9) . . . . no
C15 Zr1 C3 C8 -25.75(9) . . . . no
O1 Zr1 C4 C3 -88.79(11) . . . . no
O1 Zr1 C4 C5 26.76(12) . . . . no
C1 Zr1 C4 C3 166.84(10) . . . . no
C1 Zr1 C4 C5 -77.62(10) . . . . no
C3 Zr1 C4 C5 115.55(13) . . . . no
C5 Zr1 C4 C3 -115.55(13) . . . . no
C6 Zr1 C4 C3 -79.36(10) . . . . no
C6 Zr1 C4 C5 36.19(9) . . . . no
C7 Zr1 C4 C3 -38.58(9) . . . . no
C7 Zr1 C4 C5 76.96(10) . . . . no
C11 Zr1 C4 C3 46.55(9) . . . . no
C11 Zr1 C4 C5 162.10(10) . . . . no
C12 Zr1 C4 C3 79.56(9) . . . . no
C12 Zr1 C4 C5 -164.89(9) . . . . no
C13 Zr1 C4 C3 88.11(9) . . . . no
C13 Zr1 C4 C5 -156.35(9) . . . . no
C14 Zr1 C4 C3 57.57(11) . . . . no
C14 Zr1 C4 C5 173.12(8) . . . . no
C15 Zr1 C4 C3 31.26(10) . . . . no
C15 Zr1 C4 C5 146.81(9) . . . . no
O1 Zr1 C5 C4 -161.88(8) . . . . no
O1 Zr1 C5 C6 -46.34(10) . . . . no
C1 Zr1 C5 C4 99.72(10) . . . . no
C1 Zr1 C5 C6 -144.74(10) . . . . no
C3 Zr1 C5 C4 -36.91(9) . . . . no
C3 Zr1 C5 C6 78.63(10) . . . . no
C4 Zr1 C5 C6 115.54(13) . . . . no
C6 Zr1 C5 C4 -115.54(13) . . . . no
C7 Zr1 C5 C4 -78.53(9) . . . . no
C7 Zr1 C5 C6 37.02(9) . . . . no
C11 Zr1 C5 C4 -18.34(10) . . . . no
C11 Zr1 C5 C6 97.21(9) . . . . no
C12 Zr1 C5 C4 16.18(10) . . . . no
C12 Zr1 C5 C6 131.73(9) . . . . no
C13 Zr1 C5 C4 35.83(12) . . . . no
C13 Zr1 C5 C6 151.37(9) . . . . no
C15 Zr1 C5 C4 -45.09(11) . . . . no
C15 Zr1 C5 C6 70.46(11) . . . . no
O1 Zr1 C6 C5 136.85(9) . . . . no
O1 Zr1 C6 C7 -107.22(9) . . . . no
C1 Zr1 C6 C5 36.94(10) . . . . no
C1 Zr1 C6 C7 152.87(9) . . . . no
C3 Zr1 C6 C5 -77.70(9) . . . . no
C3 Zr1 C6 C7 38.24(8) . . . . no
C4 Zr1 C6 C5 -37.01(9) . . . . no
C4 Zr1 C6 C7 78.93(9) . . . . no
C5 Zr1 C6 C7 115.93(13) . . . . no
C7 Zr1 C6 C5 -115.93(13) . . . . no
C11 Zr1 C6 C5 -93.50(9) . . . . no
C11 Zr1 C6 C7 22.43(10) . . . . no
C12 Zr1 C6 C5 -64.79(11) . . . . no
C12 Zr1 C6 C7 51.14(11) . . . . no
C14 Zr1 C6 C5 -146.52(10) . . . . no
C14 Zr1 C6 C7 -30.59(14) . . . . no
C15 Zr1 C6 C5 -128.93(9) . . . . no
C15 Zr1 C6 C7 -13.00(10) . . . . no
O1 Zr1 C7 C3 -172.57(8) . . . . no
O1 Zr1 C7 C6 73.58(9) . . . . no
C1 Zr1 C7 C3 75.51(11) . . . . no
C1 Zr1 C7 C6 -38.34(12) . . . . no
C3 Zr1 C7 C6 -113.85(13) . . . . no
C4 Zr1 C7 C3 37.69(8) . . . . no
C4 Zr1 C7 C6 -76.16(9) . . . . no
C5 Zr1 C7 C3 77.99(9) . . . . no
C5 Zr1 C7 C6 -35.86(9) . . . . no
C6 Zr1 C7 C3 113.85(13) . . . . no
C11 Zr1 C7 C3 -44.52(9) . . . . no
C11 Zr1 C7 C6 -158.37(9) . . . . no
C12 Zr1 C7 C3 -27.83(9) . . . . no
C12 Zr1 C7 C6 -141.68(9) . . . . no
C13 Zr1 C7 C3 -50.90(11) . . . . no
C13 Zr1 C7 C6 -164.75(8) . . . . no
C14 Zr1 C7 C3 -84.45(9) . . . . no
C14 Zr1 C7 C6 161.70(8) . . . . no
C15 Zr1 C7 C3 -77.83(9) . . . . no
C15 Zr1 C7 C6 168.32(9) . . . . no
O1 Zr1 C11 C8 114.61(9) . . . . no
O1 Zr1 C11 C12 -121.75(9) . . . . no
O1 Zr1 C11 C15 -8.58(11) . . . . no
C1 Zr1 C11 C8 -110.43(10) . . . . no
C1 Zr1 C11 C12 13.21(12) . . . . no
C1 Zr1 C11 C15 126.38(9) . . . . no
C3 Zr1 C11 C8 -1.71(8) . . . . no
C3 Zr1 C11 C12 121.94(11) . . . . no
C3 Zr1 C11 C15 -124.90(10) . . . . no
C4 Zr1 C11 C8 -29.57(9) . . . . no
C4 Zr1 C11 C12 94.08(10) . . . . no
C4 Zr1 C11 C15 -152.76(9) . . . . no
C5 Zr1 C11 C8 -19.65(10) . . . . no
C5 Zr1 C11 C12 103.99(10) . . . . no
C5 Zr1 C11 C15 -142.84(9) . . . . no
C6 Zr1 C11 C8 13.62(10) . . . . no
C6 Zr1 C11 C12 137.27(9) . . . . no
C6 Zr1 C11 C15 -109.57(9) . . . . no
C7 Zr1 C11 C8 25.71(9) . . . . no
C7 Zr1 C11 C12 149.36(10) . . . . no
C7 Zr1 C11 C15 -97.48(9) . . . . no
C12 Zr1 C11 C8 -123.65(14) . . . . no
C12 Zr1 C11 C15 113.16(13) . . . . no
C13 Zr1 C11 C8 -160.14(11) . . . . no
C13 Zr1 C11 C12 -36.50(9) . . . . no
C13 Zr1 C11 C15 76.66(9) . . . . no
C14 Zr1 C11 C8 160.75(11) . . . . no
C14 Zr1 C11 C12 -75.60(10) . . . . no
C14 Zr1 C11 C15 37.56(9) . . . . no
C15 Zr1 C11 C8 123.19(13) . . . . no
C15 Zr1 C11 C12 -113.16(13) . . . . no
O1 Zr1 C12 C11 89.06(11) . . . . no
O1 Zr1 C12 C13 -26.37(12) . . . . no
C1 Zr1 C12 C11 -168.46(10) . . . . no
C1 Zr1 C12 C13 76.12(10) . . . . no
C3 Zr1 C12 C11 -46.67(9) . . . . no
C3 Zr1 C12 C13 -162.10(10) . . . . no
C4 Zr1 C12 C11 -79.54(10) . . . . no
C4 Zr1 C12 C13 165.04(9) . . . . no
C5 Zr1 C12 C11 -88.19(10) . . . . no
C5 Zr1 C12 C13 156.38(9) . . . . no
C6 Zr1 C12 C11 -57.38(11) . . . . no
C6 Zr1 C12 C13 -172.81(8) . . . . no
C7 Zr1 C12 C11 -31.44(10) . . . . no
C7 Zr1 C12 C13 -146.86(9) . . . . no
C11 Zr1 C12 C13 -115.43(13) . . . . no
C13 Zr1 C12 C11 115.43(13) . . . . no
C14 Zr1 C12 C11 79.57(10) . . . . no
C14 Zr1 C12 C13 -35.85(9) . . . . no
C15 Zr1 C12 C11 38.69(9) . . . . no
C15 Zr1 C12 C13 -76.74(10) . . . . no
O1 Zr1 C13 C12 161.85(9) . . . . no
O1 Zr1 C13 C14 45.72(10) . . . . no
C1 Zr1 C13 C12 -100.28(10) . . . . no
C1 Zr1 C13 C14 143.59(10) . . . . no
C3 Zr1 C13 C12 18.33(10) . . . . no
C3 Zr1 C13 C14 -97.80(10) . . . . no
C4 Zr1 C13 C12 -16.02(10) . . . . no
C4 Zr1 C13 C14 -132.15(9) . . . . no
C5 Zr1 C13 C12 -35.75(12) . . . . no
C5 Zr1 C13 C14 -151.88(9) . . . . no
C7 Zr1 C13 C12 44.87(11) . . . . no
C7 Zr1 C13 C14 -71.26(11) . . . . no
C11 Zr1 C13 C12 37.13(9) . . . . no
C11 Zr1 C13 C14 -79.01(10) . . . . no
C12 Zr1 C13 C14 -116.13(13) . . . . no
C14 Zr1 C13 C12 116.13(13) . . . . no
C15 Zr1 C13 C12 78.97(10) . . . . no
C15 Zr1 C13 C14 -37.16(9) . . . . no
O1 Zr1 C14 C13 -137.02(10) . . . . no
O1 Zr1 C14 C15 107.03(9) . . . . no
C1 Zr1 C14 C13 -37.38(11) . . . . no
C1 Zr1 C14 C15 -153.33(9) . . . . no
C3 Zr1 C14 C13 92.92(10) . . . . no
C3 Zr1 C14 C15 -23.03(10) . . . . no
C4 Zr1 C14 C13 64.22(11) . . . . no
C4 Zr1 C14 C15 -51.73(11) . . . . no
C6 Zr1 C14 C13 146.03(10) . . . . no
C6 Zr1 C14 C15 30.09(14) . . . . no
C7 Zr1 C14 C13 128.21(9) . . . . no
C7 Zr1 C14 C15 12.26(11) . . . . no
C11 Zr1 C14 C13 77.47(10) . . . . no
C11 Zr1 C14 C15 -38.47(9) . . . . no
C12 Zr1 C14 C13 36.66(9) . . . . no
C12 Zr1 C14 C15 -79.29(10) . . . . no
C13 Zr1 C14 C15 -115.95(14) . . . . no
C15 Zr1 C14 C13 115.95(14) . . . . no
O1 Zr1 C15 C11 173.26(9) . . . . no
O1 Zr1 C15 C14 -73.20(9) . . . . no
C1 Zr1 C15 C11 -76.81(11) . . . . no
C1 Zr1 C15 C14 36.74(13) . . . . no
C3 Zr1 C15 C11 44.31(9) . . . . no
C3 Zr1 C15 C14 157.86(10) . . . . no
C4 Zr1 C15 C11 27.78(10) . . . . no
C4 Zr1 C15 C14 141.32(9) . . . . no
C5 Zr1 C15 C11 51.04(11) . . . . no
C5 Zr1 C15 C14 164.58(9) . . . . no
C6 Zr1 C15 C11 84.44(9) . . . . no
C6 Zr1 C15 C14 -162.02(9) . . . . no
C7 Zr1 C15 C11 77.46(9) . . . . no
C7 Zr1 C15 C14 -169.00(9) . . . . no
C11 Zr1 C15 C14 113.54(13) . . . . no
C12 Zr1 C15 C11 -37.75(9) . . . . no
C12 Zr1 C15 C14 75.80(10) . . . . no
C13 Zr1 C15 C11 -77.84(9) . . . . no
C13 Zr1 C15 C14 35.71(9) . . . . no
C14 Zr1 C15 C11 -113.54(13) . . . . no
Zr1 C3 C4 C5 -67.33(10) . . . . no
C7 C3 C4 Zr1 66.52(9) . . . . no
C7 C3 C4 C5 -0.80(16) . . . . no
C8 C3 C4 Zr1 -93.27(13) . . . . no
C8 C3 C4 C5 -160.59(13) . . . . no
Zr1 C3 C7 C6 69.80(11) . . . . no
C4 C3 C7 Zr1 -68.23(10) . . . . no
C4 C3 C7 C6 1.57(16) . . . . no
C8 C3 C7 Zr1 91.74(13) . . . . no
C8 C3 C7 C6 161.54(13) . . . . no
Zr1 C3 C8 C9 116.07(11) . . . . no
Zr1 C3 C8 C10 -121.32(12) . . . . no
Zr1 C3 C8 C11 -2.34(11) . . . . no
C4 C3 C8 C9 -164.22(13) . . . . no
C4 C3 C8 C10 -41.61(19) . . . . no
C4 C3 C8 C11 77.37(16) . . . . no
C7 C3 C8 C9 39.45(19) . . . . no
C7 C3 C8 C10 162.06(14) . . . . no
C7 C3 C8 C11 -78.97(16) . . . . no
Zr1 C4 C5 C6 -65.35(11) . . . . no
C3 C4 C5 Zr1 65.08(10) . . . . no
C3 C4 C5 C6 -0.26(17) . . . . no
Zr1 C5 C6 C7 -63.23(11) . . . . no
C4 C5 C6 Zr1 64.47(10) . . . . no
C4 C5 C6 C7 1.24(17) . . . . no
Zr1 C6 C7 C3 -67.83(10) . . . . no
C5 C6 C7 Zr1 66.08(11) . . . . no
C5 C6 C7 C3 -1.75(17) . . . . no
C3 C8 C11 Zr1 2.36(11) . . . . no
C3 C8 C11 C12 -78.04(17) . . . . no
C3 C8 C11 C15 79.17(17) . . . . no
C9 C8 C11 Zr1 -116.43(11) . . . . no
C9 C8 C11 C12 163.16(14) . . . . no
C9 C8 C11 C15 -39.6(2) . . . . no
C10 C8 C11 Zr1 121.35(12) . . . . no
C10 C8 C11 C12 40.9(2) . . . . no
C10 C8 C11 C15 -161.84(15) . . . . no
Zr1 C11 C12 C13 67.77(11) . . . . no
C8 C11 C12 Zr1 94.20(13) . . . . no
C8 C11 C12 C13 161.96(14) . . . . no
C15 C11 C12 Zr1 -66.42(10) . . . . no
C15 C11 C12 C13 1.34(17) . . . . no
Zr1 C11 C15 C14 -70.29(11) . . . . no
C8 C11 C15 Zr1 -92.26(13) . . . . no
C8 C11 C15 C14 -162.55(14) . . . . no
C12 C11 C15 Zr1 68.43(10) . . . . no
C12 C11 C15 C14 -1.86(17) . . . . no
Zr1 C12 C13 C14 64.61(11) . . . . no
C11 C12 C13 Zr1 -64.92(10) . . . . no
C11 C12 C13 C14 -0.31(17) . . . . no
Zr1 C13 C14 C15 62.86(11) . . . . no
C12 C13 C14 Zr1 -63.72(11) . . . . no
C12 C13 C14 C15 -0.86(18) . . . . no
Zr1 C14 C15 C11 68.05(10) . . . . no
C13 C14 C15 Zr1 -66.36(11) . . . . no
C13 C14 C15 C11 1.70(18) . . . . no
